data_2215470
loop_
_publ_author_name
'Wang, Qi'
'Chen, Dao-Feng'

_publ_section_title
;
 2-Hydroxyplatyphyllid
;
_journal_coeditor_code FL2135
_journal_issue 10
_journal_name_full 'Acta Crystallographica Section E'
_journal_page_first o4018
_journal_page_last o4018
_journal_paper_doi 10.1107/S1600536807037105
_journal_volume 63
_journal_year 2007
_chemical_formula_iupac 'C14 H14 O3'
_chemical_formula_moiety 'C14 H14 O3'
_chemical_formula_sum 'C14 H14 O3'
_chemical_formula_weight 230.25
_chemical_name_systematic
;
4-hydroxy-3-(1-methylethylidene)-6,7,8,8a-tetrahydro-1-oxaacenaphthylen-2-one
;
_space_group_IT_number 19
_symmetry_cell_setting orthorhombic
_symmetry_space_group_name_Hall 'P 2ac 2ab'
_symmetry_space_group_name_H-M 'P 21 21 21'
_atom_sites_solution_hydrogens geom
_atom_sites_solution_primary direct
_atom_sites_solution_secondary difmap
_audit_creation_method SHELXL97
_cell_angle_alpha 90.00
_cell_angle_beta 90.00
_cell_angle_gamma 90.00
_cell_formula_units_Z 4
_cell_length_a 7.678(4)
_cell_length_b 8.063(4)
_cell_length_c 19.580(10)
_cell_measurement_reflns_used 887
_cell_measurement_temperature 293(2)
_cell_measurement_theta_max 21.781
_cell_measurement_theta_min 2.653
_cell_volume 1212.2(11)
_computing_cell_refinement 'SAINT (Bruker, 2000)'
_computing_data_collection 'SMART (Bruker, 2000)'
_computing_data_reduction SAINT
_computing_molecular_graphics 'SHELXTL (Bruker, 2000)'
_computing_publication_material SHELXTL
_computing_structure_refinement 'SHELXL97 (Sheldrick, 1997)'
_computing_structure_solution 'SHELXS97 (Sheldrick, 1997)'
_diffrn_ambient_temperature 293(2)
_diffrn_measured_fraction_theta_full 0.994
_diffrn_measured_fraction_theta_max 0.994
_diffrn_measurement_device_type 'Bruker SMART APEX CCD area-detector'
_diffrn_measurement_method '\f and \w'
_diffrn_radiation_monochromator graphite
_diffrn_radiation_source 'fine-focus sealed tube'
_diffrn_radiation_type MoK\a
_diffrn_radiation_wavelength 0.71073
_diffrn_reflns_av_R_equivalents 0.0795
_diffrn_reflns_av_sigmaI/netI 0.0507
_diffrn_reflns_limit_h_max 9
_diffrn_reflns_limit_h_min -9
_diffrn_reflns_limit_k_max 9
_diffrn_reflns_limit_k_min -10
_diffrn_reflns_limit_l_max 19
_diffrn_reflns_limit_l_min -24
_diffrn_reflns_number 5807
_diffrn_reflns_theta_full 27.10
_diffrn_reflns_theta_max 27.10
_diffrn_reflns_theta_min 2.08
_exptl_absorpt_coefficient_mu 0.088
_exptl_absorpt_correction_T_max 0.9912
_exptl_absorpt_correction_T_min 0.9843
_exptl_absorpt_correction_type multi-scan
_exptl_absorpt_process_details '(SADABS; Sheldrick, 1996)'
_exptl_crystal_colour colourless
_exptl_crystal_density_diffrn 1.262
_exptl_crystal_density_method 'not measured'
_exptl_crystal_description prism
_exptl_crystal_F_000 488
_exptl_crystal_size_max 0.18
_exptl_crystal_size_mid 0.15
_exptl_crystal_size_min 0.10
_refine_diff_density_max 0.224
_refine_diff_density_min -0.179
_refine_ls_extinction_method none
_refine_ls_goodness_of_fit_ref 1.201
_refine_ls_hydrogen_treatment mixed
_refine_ls_matrix_type full
_refine_ls_number_parameters 156
_refine_ls_number_reflns 1549
_refine_ls_number_restraints 1
_refine_ls_restrained_S_all 1.201
_refine_ls_R_factor_all 0.1097
_refine_ls_R_factor_gt 0.0795
_refine_ls_shift/su_max 0.000
_refine_ls_shift/su_mean 0.000
_refine_ls_structure_factor_coef Fsqd
_refine_ls_weighting_details 'calc w = 1/[\s^2^(Fo^2^)+(0.0442P)^2^+0.5001P] where P=(Fo^2^+2Fc^2^)/3'
_refine_ls_weighting_scheme calc
_refine_ls_wR_factor_gt 0.1536
_refine_ls_wR_factor_ref 0.1643
_reflns_number_gt 1124
_reflns_number_total 1549
_reflns_threshold_expression I>2\s(I)
_cod_data_source_file fl2135.cif
_cod_data_source_block I
_cod_original_cell_volume 1212.0(11)
_cod_database_code 2215470
_cod_database_fobs_code 2215470

loop_
_symmetry_equiv_pos_as_xyz
'x, y, z'
'-x+1/2, -y, z+1/2'
'-x, y+1/2, -z+1/2'
'x+1/2, -y+1/2, -z'

loop_
_atom_site_type_symbol
_atom_site_label
_atom_site_fract_x
_atom_site_fract_y
_atom_site_fract_z
_atom_site_U_iso_or_equiv
_atom_site_adp_type
_atom_site_calc_flag
_atom_site_refinement_flags
_atom_site_occupancy
O O1 0.7457(5) 0.0823(4) 0.12179(15) 0.0649(10) Uani d D 1
H H1X 0.755(9) -0.014(3) 0.107(2) 0.09(2) Uiso d D 1
O O2 0.7573(5) 0.7554(3) 0.08791(15) 0.0643(11) Uani d . 1
O O3 0.7270(5) 0.7191(3) -0.02453(15) 0.0587(9) Uani d . 1
C C1 0.7226(7) 0.1556(5) 0.0023(2) 0.0514(11) Uani d . 1
H H1 0.7286 0.0443 -0.0099 0.062 Uiso calc R 1
C C2 0.7309(6) 0.1984(5) 0.0717(2) 0.0504(11) Uani d . 1
C C3 0.7310(7) 0.3637(5) 0.0914(2) 0.0500(11) Uani d . 1
H H3 0.7431 0.3943 0.1370 0.060 Uiso calc R 1
C C4 0.7123(6) 0.4803(5) 0.0405(2) 0.0459(10) Uani d . 1
C C5 0.6906(5) 0.4361(5) -0.0268(2) 0.0450(10) Uani d . 1
C C6 0.6778(6) 0.5828(6) -0.0707(2) 0.0499(11) Uani d . 1
H H6 0.5557 0.5975 -0.0839 0.060 Uiso calc R 1
C C7 0.7851(6) 0.5607(6) -0.1347(2) 0.0554(12) Uani d . 1
H H7 0.9060 0.5393 -0.1213 0.066 Uiso calc R 1
C C8 0.7099(8) 0.4001(6) -0.1669(2) 0.0689(14) Uani d . 1
H H8A 0.5875 0.4185 -0.1767 0.083 Uiso calc R 1
H H8B 0.7682 0.3815 -0.2102 0.083 Uiso calc R 1
C C9 0.7256(9) 0.2425(6) -0.1243(2) 0.0700(15) Uani d . 1
H H9A 0.6370 0.1644 -0.1389 0.084 Uiso calc R 1
H H9B 0.8384 0.1924 -0.1328 0.084 Uiso calc R 1
C C10 0.7059(6) 0.2734(5) -0.0480(2) 0.0484(11) Uani d . 1
C C11 0.7834(8) 0.7051(7) -0.1837(2) 0.0679(14) Uani d . 1
C C12 0.6172(10) 0.7755(10) -0.2038(4) 0.128(3) Uani d . 1
H H12A 0.5517 0.8041 -0.1638 0.192 Uiso calc R 1
H H12B 0.5534 0.6958 -0.2303 0.192 Uiso calc R 1
H H12C 0.6367 0.8733 -0.2308 0.192 Uiso calc R 1
C C13 0.9324(6) 0.7596(4) -0.21134(18) 0.130(3) Uani d . 1
H H13A 0.9303 0.8436 -0.2439 0.157 Uiso calc R 1
H H13B 1.0380 0.7133 -0.1980 0.157 Uiso calc R 1
C C14 0.7347(6) 0.6635(4) 0.04079(18) 0.0490(11) Uani d R 1

loop_
_atom_site_aniso_label
_atom_site_aniso_U_11
_atom_site_aniso_U_22
_atom_site_aniso_U_33
_atom_site_aniso_U_12
_atom_site_aniso_U_13
_atom_site_aniso_U_23
O1 0.091(3) 0.0379(16) 0.0657(19) 0.001(2) 0.003(2) -0.0030(15)
O2 0.095(3) 0.0396(16) 0.0580(18) -0.0083(19) -0.001(2) -0.0081(14)
O3 0.079(2) 0.0409(15) 0.0566(17) -0.0037(17) -0.0022(18) 0.0000(14)
C1 0.052(3) 0.033(2) 0.069(3) -0.003(2) -0.003(3) -0.012(2)
C2 0.049(3) 0.040(2) 0.063(3) -0.007(2) 0.001(2) 0.001(2)
C3 0.056(3) 0.046(2) 0.048(2) -0.003(2) 0.003(3) -0.0037(19)
C4 0.044(3) 0.041(2) 0.053(2) 0.000(2) 0.004(2) -0.0050(19)
C5 0.037(2) 0.044(2) 0.054(2) -0.002(2) -0.003(2) -0.003(2)
C6 0.047(3) 0.053(3) 0.050(2) 0.001(2) -0.009(2) -0.001(2)
C7 0.045(3) 0.074(3) 0.046(2) 0.003(3) -0.004(2) 0.002(2)
C8 0.074(4) 0.086(3) 0.047(2) 0.004(3) -0.001(3) -0.016(3)
C9 0.085(4) 0.062(3) 0.063(3) 0.006(3) -0.005(3) -0.017(2)
C10 0.044(2) 0.048(2) 0.053(2) 0.000(2) -0.003(2) -0.010(2)
C11 0.063(3) 0.090(4) 0.051(3) 0.002(3) -0.007(3) 0.007(3)
C12 0.104(6) 0.164(8) 0.116(6) 0.028(5) 0.001(4) 0.071(6)
C13 0.092(6) 0.169(9) 0.130(6) -0.021(5) -0.017(4) 0.082(6)
C14 0.053(3) 0.045(2) 0.049(2) -0.003(2) 0.001(3) -0.0041(19)

loop_
_atom_type_symbol
_atom_type_description
_atom_type_scat_dispersion_real
_atom_type_scat_dispersion_imag
_atom_type_scat_source
C C 0.0033 0.0000 'International Tables Vol C Tables 4.2.6.8 and 6.1.1.4'
H H 0.0000 0.0000 'International Tables Vol C Tables 4.2.6.8 and 6.1.1.4'
O O 0.0106 0.0000 'International Tables Vol C Tables 4.2.6.8 and 6.1.1.4'

loop_
_geom_angle_atom_site_label_1
_geom_angle_atom_site_label_2
_geom_angle_atom_site_label_3
_geom_angle
C2 O1 H1X 113(4)
C14 O3 C6 110.1(3)
C10 C1 C2 121.9(4)
C10 C1 H1 119.1
C2 C1 H1 119.1
O1 C2 C3 117.3(4)
O1 C2 C1 122.2(4)
C3 C2 C1 120.5(4)
C4 C3 C2 116.9(4)
C4 C3 H3 121.5
C2 C3 H3 121.5
C5 C4 C3 122.0(4)
C5 C4 C14 106.0(4)
C3 C4 C14 131.5(4)
C4 C5 C10 121.6(4)
C4 C5 C6 111.2(4)
C10 C5 C6 126.6(4)
C5 C6 O3 103.0(3)
C5 C6 C7 110.8(4)
O3 C6 C7 117.2(4)
C5 C6 H6 108.5
O3 C6 H6 108.5
C7 C6 H6 108.5
C11 C7 C6 115.6(4)
C11 C7 C8 112.5(4)
C6 C7 C8 103.4(4)
C11 C7 H7 108.3
C6 C7 H7 108.3
C8 C7 H7 108.3
C9 C8 C7 116.4(4)
C9 C8 H8A 108.2
C7 C8 H8A 108.2
C9 C8 H8B 108.2
C7 C8 H8B 108.2
H8A C8 H8B 107.4
C10 C9 C8 113.1(4)
C10 C9 H9A 109.0
C8 C9 H9A 109.0
C10 C9 H9B 109.0
C8 C9 H9B 109.0
H9A C9 H9B 107.8
C1 C10 C5 116.6(4)
C1 C10 C9 125.6(4)
C5 C10 C9 117.3(4)
C13 C11 C12 120.9(5)
C13 C11 C7 120.1(5)
C12 C11 C7 118.8(5)
C11 C12 H12A 109.5
C11 C12 H12B 109.5
H12A C12 H12B 109.5
C11 C12 H12C 109.5
H12A C12 H12C 109.5
H12B C12 H12C 109.5
C11 C13 H13A 120.0
C11 C13 H13B 120.0
H13A C13 H13B 120.0
O2 C14 O3 121.9(3)
O2 C14 C4 129.5(4)
O3 C14 C4 108.6(3)

loop_
_geom_bond_atom_site_label_1
_geom_bond_atom_site_label_2
_geom_bond_distance
O1 C2 1.361(5)
O1 H1X 0.83(2)
O2 C14 1.196(4)
O3 C14 1.356(4)
O3 C6 1.472(5)
C1 C10 1.375(6)
C1 C2 1.402(6)
C1 H1 0.9300
C2 C3 1.387(6)
C3 C4 1.378(6)
C3 H3 0.9300
C4 C5 1.375(6)
C4 C14 1.487(5)
C5 C10 1.381(6)
C5 C6 1.465(6)
C6 C7 1.509(6)
C6 H6 0.9800
C7 C11 1.509(6)
C7 C8 1.552(6)
C7 H7 0.9800
C8 C9 1.524(6)
C8 H8A 0.9700
C8 H8B 0.9700
C9 C10 1.522(6)
C9 H9A 0.9700
C9 H9B 0.9700
C11 C13 1.339(7)
C11 C12 1.451(9)
C12 H12A 0.9599
C12 H12B 0.9599
C12 H12C 0.9599
C13 H13A 0.9300
C13 H13B 0.9300

loop_
_geom_hbond_atom_site_label_D
_geom_hbond_atom_site_label_H
_geom_hbond_atom_site_label_A
_geom_hbond_site_symmetry_A
_geom_hbond_distance_DH
_geom_hbond_distance_HA
_geom_hbond_distance_DA
_geom_hbond_angle_DHA
O1 H1X O2 1_545 0.83(2) 1.90(2) 2.719(4) 170(5)

loop_
_geom_torsion_atom_site_label_1
_geom_torsion_atom_site_label_2
_geom_torsion_atom_site_label_3
_geom_torsion_atom_site_label_4
_geom_torsion
C10 C1 C2 O1 179.3(4)
C10 C1 C2 C3 -3.2(8)
O1 C2 C3 C4 -178.7(4)
C1 C2 C3 C4 3.7(7)
C2 C3 C4 C5 1.4(7)
C2 C3 C4 C14 -168.7(5)
C3 C4 C5 C10 -7.4(7)
C14 C4 C5 C10 165.0(4)
C3 C4 C5 C6 -178.7(4)
C14 C4 C5 C6 -6.4(5)
C4 C5 C6 O3 10.2(5)
C10 C5 C6 O3 -160.6(5)
C4 C5 C6 C7 136.4(4)
C10 C5 C6 C7 -34.4(6)
C14 O3 C6 C5 -10.4(4)
C14 O3 C6 C7 -132.3(4)
C5 C6 C7 C11 -179.4(4)
O3 C6 C7 C11 -61.6(5)
C5 C6 C7 C8 57.2(4)
O3 C6 C7 C8 175.0(4)
C11 C7 C8 C9 173.0(5)
C6 C7 C8 C9 -61.5(6)
C7 C8 C9 C10 35.3(7)
C2 C1 C10 C5 -2.5(7)
C2 C1 C10 C9 169.3(5)
C4 C5 C10 C1 7.7(7)
C6 C5 C10 C1 177.6(4)
C4 C5 C10 C9 -164.8(5)
C6 C5 C10 C9 5.1(7)
C8 C9 C10 C1 -176.7(5)
C8 C9 C10 C5 -4.9(7)
C6 C7 C11 C13 134.4(5)
C8 C7 C11 C13 -107.1(5)
C6 C7 C11 C12 -49.9(7)
C8 C7 C11 C12 68.6(7)
C6 O3 C14 O2 -173.4(5)
C6 O3 C14 C4 7.0(5)
C5 C4 C14 O2 -180.0(5)
C3 C4 C14 O2 -8.7(10)
C5 C4 C14 O3 -0.5(6)
C3 C4 C14 O3 170.9(5)

loop_
_cod_related_entry_id
_cod_related_entry_database
_cod_related_entry_code
1 ChemSpider 10240999
